data_7101498
loop_
_publ_author_name
'Philip Gale'

_publ_section_title 'Anion-binding modes in a macrocyclic amidourea'
_journal_issue 41
_journal_name_full 'Chemical Communications'
_journal_paper_doi 10.1039/b610938a
_journal_year 2006
_chemical_formula_sum 'C40 H46.5 N8 O10.25'
_chemical_formula_weight 803.35
_chemical_name_systematic
;
?
;
_space_group_IT_number 14
_symmetry_cell_setting monoclinic
_symmetry_space_group_name_Hall '-P 2ybc'
_symmetry_space_group_name_H-M 'P 1 21/c 1'
_atom_sites_solution_hydrogens geom
_atom_sites_solution_primary direct
_atom_sites_solution_secondary difmap
_audit_creation_method SHELXL-97
_cell_angle_alpha 90.00
_cell_angle_beta 102.098(3)
_cell_angle_gamma 90.00
_cell_formula_units_Z 4
_cell_length_a 16.9307(16)
_cell_length_b 10.1490(6)
_cell_length_c 23.890(2)
_cell_measurement_reflns_used 6330
_cell_measurement_temperature 120(2)
_cell_measurement_theta_max 26.02
_cell_measurement_theta_min 2.91
_cell_volume 4013.9(6)
_computing_cell_refinement 'DENZO (Otwinowski & Minor, 1997) & COLLECT (Hooft, R.W.W., 1998)'
_computing_data_collection 'COLLECT (Hooft, R.W.W., 1998)'
_computing_data_reduction 'DENZO (Otwinowski & Minor, 1997) & COLLECT (Hooft, R.W.W., 1998)'
_computing_molecular_graphics 'CAMERON (Watkin, et al., 1993)'
_computing_publication_material 'WINGX (Farrugia, 1998)'
_computing_structure_refinement 'SHELXL-97 (Sheldrick, 1997)'
_computing_structure_solution 'SHELXS-97 (Sheldrick, 1997)'
_diffrn_ambient_temperature 120(2)
_diffrn_detector_area_resol_mean 9.091
_diffrn_measured_fraction_theta_full 0.989
_diffrn_measured_fraction_theta_max 0.989
_diffrn_measurement_device_type 'Bruker-Nonius CCD camera on \k-goniostat'
_diffrn_measurement_method '\f & \w scans to fill the asymmetric unit'
_diffrn_radiation_monochromator '10cm confocal mirrors'
_diffrn_radiation_source 'Bruker Nonius FR591 Rotating Anode'
_diffrn_radiation_type MoK\a
_diffrn_radiation_wavelength 0.71073
_diffrn_reflns_av_R_equivalents 0.0939
_diffrn_reflns_av_sigmaI/netI 0.0911
_diffrn_reflns_limit_h_max 18
_diffrn_reflns_limit_h_min -20
_diffrn_reflns_limit_k_max 11
_diffrn_reflns_limit_k_min -12
_diffrn_reflns_limit_l_max 28
_diffrn_reflns_limit_l_min -28
_diffrn_reflns_number 32236
_diffrn_reflns_theta_full 25.03
_diffrn_reflns_theta_max 25.03
_diffrn_reflns_theta_min 3.30
_diffrn_standards_number 0
_exptl_absorpt_coefficient_mu 0.098
_exptl_absorpt_correction_T_max 0.9971
_exptl_absorpt_correction_T_min 0.9708
_exptl_absorpt_correction_type multi-scan
_exptl_absorpt_process_details
;
SADABS V2.10 (Sheldrick, G.M., 2003)
;
_exptl_crystal_colour Colourless
_exptl_crystal_density_diffrn 1.329
_exptl_crystal_density_method 'not measured'
_exptl_crystal_description Block
_exptl_crystal_F_000 1698
_exptl_crystal_size_max 0.2
_exptl_crystal_size_mid 0.1
_exptl_crystal_size_min 0.03
_refine_diff_density_max 0.945
_refine_diff_density_min -0.664
_refine_diff_density_rms 0.069
_refine_ls_extinction_method none
_refine_ls_goodness_of_fit_ref 1.067
_refine_ls_hydrogen_treatment mixed
_refine_ls_matrix_type full
_refine_ls_number_parameters 543
_refine_ls_number_reflns 7007
_refine_ls_number_restraints 12
_refine_ls_restrained_S_all 1.066
_refine_ls_R_factor_all 0.1610
_refine_ls_R_factor_gt 0.1036
_refine_ls_shift/su_max 0.026
_refine_ls_shift/su_mean 0.001
_refine_ls_structure_factor_coef Fsqd
_refine_ls_weighting_details 'calc w=1/[\s^2^(Fo^2^)+(0.0658P)^2^+13.2268P] where P=(Fo^2^+2Fc^2^)/3'
_refine_ls_weighting_scheme calc
_refine_ls_wR_factor_gt 0.2042
_refine_ls_wR_factor_ref 0.2312
_reflns_number_gt 4536
_reflns_number_total 7007
_reflns_threshold_expression >2sigma(I)
_cod_data_source_file b610938a.txt
_cod_depositor_comments
;
The following automatic conversions were performed:
'_symmetry_cell_setting' value 'Monoclinic' changed to 'monoclinic'
according to '/home/saulius/struct/CIF-dictionaries/cif_core.dic'
dictionary named 'cif_core.dic' version 2.4.1 from 2010-06-29.

Automatic conversion script
Id: cif_fix_enum 1527 2010-12-29 10:47:43Z saulius 
;
_cod_original_sg_symbol_H-M P2(1)/c
_cod_original_formula_sum 'C40 H46.50 N8 O10.25'
_cod_database_code 7101498

loop_
_symmetry_equiv_pos_as_xyz
'x, y, z'
'-x, y+1/2, -z+1/2'
'-x, -y, -z'
'x, -y-1/2, z-1/2'

loop_
_atom_site_label
_atom_site_type_symbol
_atom_site_fract_x
_atom_site_fract_y
_atom_site_fract_z
_atom_site_U_iso_or_equiv
_atom_site_adp_type
_atom_site_occupancy
_atom_site_symmetry_multiplicity
_atom_site_calc_flag
_atom_site_refinement_flags
N1 N 0.3460(3) 0.1909(4) 0.30077(18) 0.0374(11) Uani 1 1 d .
H101 H 0.2981 0.1764 0.3085 0.045 Uiso 1 1 calc R
N2 N 0.2906(3) 0.0972(4) 0.21480(17) 0.0343(11) Uani 1 1 d .
H102 H 0.2483 0.0834 0.2301 0.041 Uiso 1 1 calc R
N3 N 0.1981(2) -0.1250(4) 0.17242(16) 0.0274(10) Uani 1 1 d .
H103 H 0.1583 -0.0863 0.1846 0.033 Uiso 1 1 calc R
N4 N 0.0346(2) -0.2638(4) 0.32523(16) 0.0289(10) Uani 1 1 d .
H104 H 0.0559 -0.1896 0.3404 0.035 Uiso 1 1 calc R
N5 N -0.0383(2) -0.0998(4) 0.39089(16) 0.0280(10) Uani 1 1 d .
N6 N 0.0127(2) 0.1526(4) 0.40799(17) 0.0293(10) Uani 1 1 d .
H106 H 0.0278 0.0949 0.3848 0.035 Uiso 1 1 calc R
N7 N 0.2951(2) 0.3037(4) 0.39281(16) 0.0276(9) Uani 1 1 d .
H107 H 0.2698 0.2277 0.3916 0.033 Uiso 1 1 calc R
O1 O 0.4212(3) 0.1631(7) 0.23305(19) 0.094(2) Uani 1 1 d .
O2 O 0.2758(2) -0.3046(4) 0.17430(16) 0.0474(10) Uani 1 1 d .
O3 O -0.0726(2) -0.4038(3) 0.31849(14) 0.0354(9) Uani 1 1 d .
O4 O -0.0769(2) 0.1871(4) 0.46626(17) 0.0454(10) Uani 1 1 d .
O5 O 0.2839(2) 0.5258(3) 0.39397(16) 0.0396(9) Uani 1 1 d .
O6 O 0.2604(2) 0.0460(3) 0.42259(15) 0.0382(9) Uani 1 1 d .
O7 O 0.1492(2) -0.0514(3) 0.37476(15) 0.0364(9) Uani 1 1 d .
C1 C 0.3561(4) 0.1556(6) 0.2477(2) 0.0486(16) Uani 1 1 d .
C2 C 0.2858(3) 0.0573(5) 0.1577(2) 0.0286(12) Uani 1 1 d .
C3 C 0.3226(3) 0.1299(5) 0.1206(2) 0.0312(12) Uani 1 1 d .
H3 H 0.3509 0.2085 0.1337 0.037 Uiso 1 1 calc R
C4 C 0.3181(3) 0.0886(5) 0.0654(2) 0.0329(12) Uani 1 1 d .
H4A H 0.3434 0.1393 0.0407 0.039 Uiso 1 1 calc R
C5 C 0.2775(3) -0.0253(5) 0.0450(2) 0.0315(12) Uani 1 1 d .
H5 H 0.2773 -0.0557 0.0074 0.038 Uiso 1 1 calc R
C6 C 0.2369(3) -0.0950(5) 0.08079(19) 0.0281(11) Uani 1 1 d .
H6A H 0.2064 -0.1712 0.0670 0.034 Uiso 1 1 calc R
C7 C 0.2412(3) -0.0526(5) 0.13663(19) 0.0266(11) Uani 1 1 d .
C8 C 0.2171(3) -0.2504(5) 0.1877(2) 0.0322(12) Uani 1 1 d .
C9 C 0.1660(3) -0.3233(5) 0.2213(2) 0.0307(12) Uani 1 1 d .
C10 C 0.1681(3) -0.4597(5) 0.2203(2) 0.0350(13) Uani 1 1 d .
H10 H 0.2007 -0.5038 0.1983 0.042 Uiso 1 1 calc R
C11 C 0.1224(3) -0.5321(5) 0.2514(2) 0.0351(13) Uani 1 1 d .
H11 H 0.1231 -0.6257 0.2500 0.042 Uiso 1 1 calc R
C12 C 0.0758(3) -0.4689(5) 0.2845(2) 0.0327(12) Uani 1 1 d .
H12 H 0.0441 -0.5192 0.3051 0.039 Uiso 1 1 calc R
C13 C 0.0753(3) -0.3313(5) 0.2875(2) 0.0273(11) Uani 1 1 d .
C14 C 0.1197(3) -0.2586(5) 0.2551(2) 0.0304(12) Uani 1 1 d .
H14 H 0.1186 -0.1650 0.2560 0.036 Uiso 1 1 calc R
C15 C -0.0339(3) -0.3049(5) 0.3395(2) 0.0288(12) Uani 1 1 d .
C16 C -0.0634(3) -0.2240(5) 0.3839(2) 0.0291(12) Uani 1 1 d .
C17 C -0.1173(3) -0.2817(5) 0.4132(2) 0.0349(13) Uani 1 1 d .
H17 H -0.1328 -0.3713 0.4069 0.042 Uiso 1 1 calc R
C18 C -0.1477(3) -0.2057(6) 0.4515(2) 0.0390(14) Uani 1 1 d .
H18 H -0.1841 -0.2423 0.4726 0.047 Uiso 1 1 calc R
C19 C -0.1244(3) -0.0756(5) 0.4589(2) 0.0363(13) Uani 1 1 d .
H19 H -0.1452 -0.0207 0.4846 0.044 Uiso 1 1 calc R
C20 C -0.0698(3) -0.0262(5) 0.4278(2) 0.0286(11) Uani 1 1 d .
C21 C -0.0457(3) 0.1146(5) 0.4359(2) 0.0329(12) Uani 1 1 d .
C22 C 0.0512(3) 0.2765(5) 0.4130(2) 0.0271(11) Uani 1 1 d .
C23 C 0.0164(3) 0.3887(5) 0.4315(2) 0.0304(12) Uani 1 1 d .
H23 H -0.0364 0.3850 0.4392 0.036 Uiso 1 1 calc R
C24 C 0.0597(3) 0.5050(5) 0.4386(2) 0.0304(12) Uani 1 1 d .
H24 H 0.0375 0.5807 0.4530 0.036 Uiso 1 1 calc R
C25 C 0.1345(3) 0.5125(5) 0.4251(2) 0.0307(12) Uani 1 1 d .
H25 H 0.1623 0.5944 0.4283 0.037 Uiso 1 1 calc R
C26 C 0.1702(3) 0.4014(5) 0.40659(19) 0.0262(11) Uani 1 1 d .
C27 C 0.1275(3) 0.2837(5) 0.40015(19) 0.0272(11) Uani 1 1 d .
H27 H 0.1506 0.2075 0.3869 0.033 Uiso 1 1 calc R
C28 C 0.2540(3) 0.4157(5) 0.39659(19) 0.0285(12) Uani 1 1 d .
C29 C 0.3798(3) 0.3050(5) 0.3908(2) 0.0286(11) Uani 1 1 d .
C30 C 0.4345(3) 0.3612(5) 0.4349(2) 0.0358(13) Uani 1 1 d .
H30 H 0.4163 0.3993 0.4663 0.043 Uiso 1 1 calc R
C31 C 0.5164(4) 0.3628(6) 0.4338(2) 0.0436(15) Uani 1 1 d .
H31 H 0.5541 0.4024 0.4642 0.052 Uiso 1 1 calc R
C32 C 0.5421(4) 0.3069(6) 0.3887(2) 0.0454(15) Uani 1 1 d .
H32 H 0.5980 0.3080 0.3879 0.054 Uiso 1 1 calc R
C33 C 0.4879(3) 0.2490(6) 0.3446(2) 0.0486(16) Uani 1 1 d .
H33 H 0.5068 0.2090 0.3140 0.058 Uiso 1 1 calc R
C34 C 0.4048(3) 0.2485(5) 0.3445(2) 0.0346(13) Uani 1 1 d .
C35 C 0.2095(3) -0.0464(5) 0.4157(2) 0.0306(12) Uani 1 1 d .
C36 C 0.2235(4) -0.1586(5) 0.4579(2) 0.0395(14) Uani 1 1 d .
H36A H 0.1720 -0.1854 0.4669 0.059 Uiso 1 1 calc R
H36B H 0.2605 -0.1301 0.4931 0.059 Uiso 1 1 calc R
H36C H 0.2472 -0.2333 0.4413 0.059 Uiso 1 1 calc R
C37 C 0.4460(6) 0.7335(9) 0.4012(4) 0.114(4) Uani 1 1 d .
H37A H 0.4463 0.8148 0.4234 0.171 Uiso 1 1 calc R
H37B H 0.5015 0.7011 0.4052 0.171 Uiso 1 1 calc R
H37C H 0.4133 0.6668 0.4154 0.171 Uiso 1 1 calc R
C38 C 0.4597(4) 0.8616(7) 0.3159(4) 0.090(3) Uani 1 1 d .
H38A H 0.4356 0.8755 0.2753 0.135 Uiso 1 1 calc R
H38B H 0.5154 0.8304 0.3198 0.135 Uiso 1 1 calc R
H38C H 0.4597 0.9448 0.3367 0.135 Uiso 1 1 calc R
C39 C 0.4095(5) 0.6352(6) 0.3069(4) 0.078(2) Uani 1 1 d .
H39A H 0.3764 0.5700 0.3218 0.116 Uiso 1 1 calc R
H39B H 0.4646 0.6014 0.3108 0.116 Uiso 1 1 calc R
H39C H 0.3862 0.6522 0.2665 0.116 Uiso 1 1 calc R
C40 C 0.3276(3) 0.8086(6) 0.3339(3) 0.0452(15) Uani 1 1 d .
H40A H 0.2943 0.7394 0.3459 0.068 Uiso 1 1 calc R
H40B H 0.3058 0.8315 0.2938 0.068 Uiso 1 1 calc R
H40C H 0.3271 0.8867 0.3579 0.068 Uiso 1 1 calc R
N8 N 0.4114(3) 0.7606(5) 0.3402(2) 0.0497(13) Uani 1 1 d .
O8 O 0.1768(3) 0.0940(4) 0.28778(18) 0.0526(7) Uani 1 1 d D
H92 H 0.187(3) 0.0156(18) 0.296(2) 0.050 Uiso 1 1 d D
H93 H 0.1330(18) 0.107(4) 0.2649(19) 0.050 Uiso 1 1 d D
O9 O 0.3683(3) 0.1003(4) 0.52518(18) 0.0526(7) Uani 1 1 d D
H99 H 0.368(3) 0.051(4) 0.5533(11) 0.050 Uiso 1 1 d D
H98 H 0.341(3) 0.072(4) 0.4942(10) 0.050 Uiso 1 1 d D
O10 O 0.3516(4) -0.5306(6) 0.1412(2) 0.0526(7) Uani 0.75 1 d PD
H97 H 0.369(3) -0.480(6) 0.119(2) 0.050 Uiso 0.75 1 d PD
H96 H 0.307(2) -0.564(6) 0.127(2) 0.050 Uiso 0.75 1 d PD
O11 O 0.4914(5) 1.0317(8) 0.4642(4) 0.0526(7) Uani 0.50 1 d PD
H95 H 0.531(4) 1.009(8) 0.490(3) 0.050 Uiso 0.50 1 d PD
H94 H 0.476(6) 0.972(6) 0.440(3) 0.050 Uiso 0.50 1 d PD

loop_
_atom_site_aniso_label
_atom_site_aniso_U_11
_atom_site_aniso_U_22
_atom_site_aniso_U_33
_atom_site_aniso_U_23
_atom_site_aniso_U_13
_atom_site_aniso_U_12
N1 0.034(3) 0.045(3) 0.037(3) -0.017(2) 0.016(2) -0.012(2)
N2 0.032(3) 0.040(3) 0.032(2) -0.013(2) 0.010(2) -0.010(2)
N3 0.036(3) 0.025(2) 0.023(2) 0.0020(17) 0.0089(18) 0.0006(18)
N4 0.037(3) 0.026(2) 0.026(2) -0.0005(17) 0.0091(19) -0.0076(19)
N5 0.032(2) 0.024(2) 0.026(2) 0.0038(17) 0.0027(18) -0.0039(19)
N6 0.037(3) 0.023(2) 0.031(2) -0.0019(17) 0.015(2) -0.0039(19)
N7 0.029(2) 0.024(2) 0.031(2) -0.0038(18) 0.0111(18) -0.0088(18)
O1 0.057(3) 0.187(6) 0.049(3) -0.052(3) 0.034(2) -0.052(4)
O2 0.057(3) 0.038(2) 0.053(3) 0.0070(19) 0.026(2) 0.014(2)
O3 0.042(2) 0.033(2) 0.030(2) -0.0046(16) 0.0052(17) -0.0102(17)
O4 0.051(3) 0.035(2) 0.061(3) -0.0018(19) 0.036(2) 0.0001(19)
O5 0.048(2) 0.026(2) 0.050(2) -0.0048(17) 0.0203(19) -0.0057(17)
O6 0.038(2) 0.0241(19) 0.050(2) 0.0057(16) 0.0042(18) -0.0063(17)
O7 0.040(2) 0.035(2) 0.035(2) -0.0024(16) 0.0118(19) -0.0060(17)
C1 0.043(4) 0.067(4) 0.042(4) -0.019(3) 0.024(3) -0.016(3)
C2 0.030(3) 0.032(3) 0.024(3) -0.006(2) 0.008(2) 0.001(2)
C3 0.027(3) 0.028(3) 0.038(3) -0.001(2) 0.006(2) -0.002(2)
C4 0.032(3) 0.035(3) 0.033(3) 0.009(2) 0.010(2) 0.004(2)
C5 0.037(3) 0.034(3) 0.023(3) 0.001(2) 0.006(2) 0.010(2)
C6 0.023(3) 0.036(3) 0.022(3) -0.002(2) -0.002(2) 0.000(2)
C7 0.027(3) 0.027(3) 0.025(3) 0.001(2) 0.004(2) 0.003(2)
C8 0.040(3) 0.031(3) 0.026(3) -0.002(2) 0.009(2) 0.002(2)
C9 0.043(3) 0.027(3) 0.022(3) -0.002(2) 0.006(2) -0.004(2)
C10 0.048(4) 0.032(3) 0.024(3) -0.001(2) 0.005(2) -0.002(3)
C11 0.059(4) 0.021(3) 0.023(3) -0.001(2) 0.003(3) -0.005(3)
C12 0.044(3) 0.027(3) 0.025(3) -0.002(2) 0.002(2) -0.003(2)
C13 0.034(3) 0.024(3) 0.022(3) -0.005(2) 0.002(2) -0.002(2)
C14 0.035(3) 0.032(3) 0.023(3) -0.002(2) 0.005(2) -0.003(2)
C15 0.037(3) 0.025(3) 0.023(3) 0.003(2) 0.001(2) -0.001(2)
C16 0.026(3) 0.032(3) 0.026(3) 0.006(2) -0.001(2) -0.002(2)
C17 0.037(3) 0.036(3) 0.030(3) 0.001(2) 0.003(2) -0.011(2)
C18 0.039(3) 0.050(4) 0.031(3) -0.004(3) 0.011(2) -0.011(3)
C19 0.035(3) 0.044(3) 0.032(3) -0.005(2) 0.011(2) -0.003(3)
C20 0.028(3) 0.031(3) 0.028(3) 0.004(2) 0.007(2) -0.001(2)
C21 0.036(3) 0.032(3) 0.033(3) 0.005(2) 0.011(2) 0.000(2)
C22 0.033(3) 0.026(3) 0.023(3) 0.004(2) 0.008(2) 0.001(2)
C23 0.036(3) 0.032(3) 0.024(3) 0.000(2) 0.007(2) 0.002(2)
C24 0.043(3) 0.021(3) 0.028(3) -0.001(2) 0.010(2) 0.008(2)
C25 0.040(3) 0.024(3) 0.027(3) -0.001(2) 0.005(2) -0.002(2)
C26 0.030(3) 0.026(3) 0.023(3) -0.002(2) 0.007(2) -0.002(2)
C27 0.036(3) 0.023(3) 0.025(3) 0.000(2) 0.011(2) 0.001(2)
C28 0.044(3) 0.022(3) 0.020(3) 0.002(2) 0.007(2) -0.005(2)
C29 0.033(3) 0.025(3) 0.030(3) -0.004(2) 0.010(2) -0.006(2)
C30 0.042(4) 0.036(3) 0.032(3) -0.010(2) 0.016(3) -0.010(3)
C31 0.046(4) 0.047(4) 0.038(3) -0.012(3) 0.011(3) -0.016(3)
C32 0.037(3) 0.053(4) 0.049(4) -0.021(3) 0.016(3) -0.013(3)
C33 0.037(4) 0.069(4) 0.045(4) -0.019(3) 0.020(3) -0.010(3)
C34 0.045(4) 0.033(3) 0.029(3) -0.006(2) 0.016(3) -0.006(3)
C35 0.045(4) 0.024(3) 0.026(3) -0.004(2) 0.016(3) -0.001(3)
C36 0.051(4) 0.029(3) 0.042(3) 0.001(2) 0.018(3) 0.001(3)
C37 0.097(7) 0.100(7) 0.110(7) 0.043(6) -0.057(6) -0.036(6)
C38 0.058(5) 0.048(4) 0.181(9) 0.041(5) 0.061(5) 0.000(4)
C39 0.092(6) 0.045(4) 0.119(7) 0.010(4) 0.076(5) 0.010(4)
C40 0.041(4) 0.049(4) 0.051(4) -0.001(3) 0.021(3) 0.001(3)
N8 0.036(3) 0.041(3) 0.075(4) 0.014(3) 0.018(3) -0.005(2)
O8 0.0541(17) 0.0513(16) 0.0502(16) -0.0026(13) 0.0061(13) 0.0008(13)
O9 0.0541(17) 0.0513(16) 0.0502(16) -0.0026(13) 0.0061(13) 0.0008(13)
O10 0.0541(17) 0.0513(16) 0.0502(16) -0.0026(13) 0.0061(13) 0.0008(13)
O11 0.0541(17) 0.0513(16) 0.0502(16) -0.0026(13) 0.0061(13) 0.0008(13)

loop_
_atom_type_symbol
_atom_type_description
_atom_type_scat_dispersion_real
_atom_type_scat_dispersion_imag
_atom_type_scat_source
C C 0.0033 0.0016 'International Tables Vol C Tables 4.2.6.8 and 6.1.1.4'
H H 0.0000 0.0000 'International Tables Vol C Tables 4.2.6.8 and 6.1.1.4'
N N 0.0061 0.0033 'International Tables Vol C Tables 4.2.6.8 and 6.1.1.4'
O O 0.0106 0.0060 'International Tables Vol C Tables 4.2.6.8 and 6.1.1.4'

loop_
_geom_angle_atom_site_label_1
_geom_angle_atom_site_label_2
_geom_angle_atom_site_label_3
_geom_angle
C1 N1 C34 126.2(5)
C1 N2 C2 124.2(4)
C8 N3 C7 121.5(4)
C15 N4 C13 124.8(4)
C16 N5 C20 116.7(4)
C21 N6 C22 125.6(4)
C28 N7 C29 121.7(4)
O1 C1 N2 122.5(5)
O1 C1 N1 123.0(5)
N2 C1 N1 114.0(5)
C7 C2 C3 118.5(4)
C7 C2 N2 120.1(4)
C3 C2 N2 121.4(4)
C4 C3 C2 120.5(5)
C3 C4 C5 121.2(5)
C4 C5 C6 118.8(5)
C7 C6 C5 119.8(5)
C2 C7 C6 121.0(4)
C2 C7 N3 120.2(4)
C6 C7 N3 118.8(4)
O2 C8 N3 120.8(5)
O2 C8 C9 120.5(5)
N3 C8 C9 118.8(5)
C10 C9 C14 119.9(5)
C10 C9 C8 117.8(5)
C14 C9 C8 122.3(4)
C9 C10 C11 120.0(5)
C12 C11 C10 120.5(5)
C11 C12 C13 120.1(5)
C14 C13 C12 119.3(5)
C14 C13 N4 119.1(4)
C12 C13 N4 121.5(4)
C13 C14 C9 120.2(5)
O3 C15 N4 123.9(5)
O3 C15 C16 119.9(5)
N4 C15 C16 116.2(4)
N5 C16 C17 124.1(5)
N5 C16 C15 117.5(4)
C17 C16 C15 118.3(5)
C18 C17 C16 118.4(5)
C17 C18 C19 119.0(5)
C18 C19 C20 118.7(5)
N5 C20 C19 123.1(5)
N5 C20 C21 118.9(4)
C19 C20 C21 118.1(5)
O4 C21 N6 124.6(5)
O4 C21 C20 120.7(5)
N6 C21 C20 114.6(4)
C27 C22 C23 120.0(5)
C27 C22 N6 117.5(4)
C23 C22 N6 122.4(4)
C24 C23 C22 119.2(5)
C25 C24 C23 120.6(5)
C24 C25 C26 120.8(5)
C27 C26 C25 118.8(5)
C27 C26 C28 123.7(4)
C25 C26 C28 117.4(4)
C26 C27 C22 120.4(4)
O5 C28 N7 122.5(5)
O5 C28 C26 120.6(4)
N7 C28 C26 116.8(4)
C30 C29 C34 121.0(5)
C30 C29 N7 119.5(4)
C34 C29 N7 119.5(4)
C29 C30 C31 120.3(5)
C32 C31 C30 119.5(5)
C31 C32 C33 120.6(6)
C32 C33 C34 120.7(5)
C29 C34 C33 117.9(5)
C29 C34 N1 118.4(5)
C33 C34 N1 123.7(5)
O7 C35 O6 123.5(5)
O7 C35 C36 118.6(5)
O6 C35 C36 117.9(5)
C40 N8 C37 109.6(6)
C40 N8 C39 108.2(5)
C37 N8 C39 109.0(6)
C40 N8 C38 109.0(5)
C37 N8 C38 111.9(6)
C39 N8 C38 109.2(5)

loop_
_geom_bond_atom_site_label_1
_geom_bond_atom_site_label_2
_geom_bond_distance
_geom_bond_site_symmetry_2
N1 C1 1.363(7) .
N1 C34 1.409(7) .
N2 C1 1.354(7) .
N2 C2 1.408(6) .
N3 C8 1.345(6) .
N3 C7 1.437(6) .
N4 C15 1.342(6) .
N4 C13 1.420(6) .
N5 C16 1.329(6) .
N5 C20 1.347(6) .
N6 C21 1.357(6) .
N6 C22 1.410(6) .
N7 C28 1.346(6) .
N7 C29 1.445(6) .
O1 C1 1.226(7) .
O2 C8 1.235(6) .
O3 C15 1.245(6) .
O4 C21 1.229(6) .
O5 C28 1.233(6) .
O6 C35 1.261(6) .
O7 C35 1.258(6) .
C2 C7 1.382(7) .
C2 C3 1.396(7) .
C3 C4 1.370(7) .
C4 C5 1.380(7) .
C5 C6 1.397(7) .
C6 C7 1.389(6) .
C8 C9 1.494(7) .
C9 C10 1.385(7) .
C9 C14 1.401(7) .
C10 C11 1.391(7) .
C11 C12 1.385(7) .
C12 C13 1.399(7) .
C13 C14 1.398(7) .
C15 C16 1.506(7) .
C16 C17 1.391(7) .
C17 C18 1.377(7) .
C18 C19 1.378(7) .
C19 C20 1.396(7) .
C20 C21 1.488(7) .
C22 C27 1.392(7) .
C22 C23 1.395(7) .
C23 C24 1.382(7) .
C24 C25 1.374(7) .
C25 C26 1.394(7) .
C26 C27 1.387(7) .
C26 C28 1.495(7) .
C29 C30 1.372(7) .
C29 C34 1.388(7) .
C30 C31 1.392(8) .
C31 C32 1.367(7) .
C32 C33 1.376(8) .
C33 C34 1.407(8) .
C35 C36 1.507(7) .
C37 N8 1.479(9) .
C38 N8 1.502(7) .
C39 N8 1.497(8) .
C40 N8 1.478(7) .
O11 O11 1.793(18) 3_676

loop_
_geom_hbond_atom_site_label_D
_geom_hbond_atom_site_label_H
_geom_hbond_atom_site_label_A
_geom_hbond_distance_DH
_geom_hbond_distance_HA
_geom_hbond_distance_DA
_geom_hbond_angle_DHA
_geom_hbond_site_symmetry_A
N1 H101 O8 0.88 2.18 2.983(6) 152.0 .
N2 H102 O8 0.88 2.02 2.857(6) 158.5 .
N4 H104 O7 0.88 2.14 2.975(5) 157.5 .
N6 H106 O7 0.88 2.59 3.321(5) 141.4 .
N7 H107 O6 0.88 2.01 2.804(5) 150.3 .
O8 H92 O7 0.829(10) 2.22(5) 2.668(6) 114(5) .
O9 H98 O6 0.840(10) 1.966(17) 2.788(5) 166(5) .
N3 H103 O3 0.88 2.35 3.130(5) 148.5 2
O8 H93 O3 0.834(10) 2.04(3) 2.771(5) 146(5) 2
O9 H99 O10 0.836(10) 2.19(3) 2.931(7) 148(5) 4_556
O11 H95 O11 0.841(10) 1.30(9) 1.793(18) 112(9) 3_676
O11 H95 O9 0.841(10) 2.13(8) 2.693(10) 124(8) 3_666
